data_7228703
loop_
_publ_author_name
'Zhang, Jian-Yong'
'Shi, Jun-Xia'
'Cui, Peng-Hui'
'Yao, Zi-Jian'
'Deng, Wei'

_publ_section_title
;
 Structural Diversity and Catalytic Properties of Five Co2(COO)4 Cluster
 Based Coordination Polymers Modified by R-isophthalic acid (R=H, NO2,
 CH3, OH and tBu)
;
_journal_name_full CrystEngComm
_journal_paper_doi 10.1039/C7CE01100H
_journal_year 2017
_chemical_formula_sum 'C26 H17 Co N7 O7'
_chemical_formula_weight 598.40
_chemical_name_systematic
; 
 ? 
;
_space_group_IT_number 15
_symmetry_cell_setting monoclinic
_symmetry_space_group_name_Hall '-C 2yc'
_symmetry_space_group_name_H-M 'C 1 2/c 1'
_atom_sites_solution_hydrogens geom
_atom_sites_solution_primary direct
_atom_sites_solution_secondary difmap
_audit_creation_method SHELXL-97
_audit_update_record
;
2017-02-07 deposited with the CCDC.
2017-07-20 downloaded from the CCDC.
;
_cell_angle_alpha 90.00
_cell_angle_beta 112.028(5)
_cell_angle_gamma 90.00
_cell_formula_units_Z 8
_cell_length_a 28.6922(14)
_cell_length_b 13.6439(6)
_cell_length_c 14.4273(7)
_cell_measurement_reflns_used 4097
_cell_measurement_temperature 293(2)
_cell_measurement_theta_max 70.407
_cell_measurement_theta_min 4.474
_cell_volume 5235.6(5)
_computing_cell_refinement 'Bruker SMART'
_computing_data_collection 'Bruker SMART'
_computing_data_reduction 'Bruker SAINT'
_computing_molecular_graphics 'Bruker SHELXTL'
_computing_publication_material 'Bruker SHELXTL'
_computing_structure_refinement 'SHELXL-97 (Sheldrick, 1997)'
_computing_structure_solution 'SHELXS-97 (Sheldrick, 1990)'
_diffrn_ambient_temperature 293(2)
_diffrn_measured_fraction_theta_full 0.986
_diffrn_measured_fraction_theta_max 0.986
_diffrn_measurement_device_type 'Bruker APEX-II CCD'
_diffrn_measurement_method '\f and \w scans'
_diffrn_radiation_monochromator graphite
_diffrn_radiation_source 'fine-focus sealed tube'
_diffrn_radiation_type CuK\a
_diffrn_radiation_wavelength 1.54178
_diffrn_reflns_av_R_equivalents 0.0271
_diffrn_reflns_av_sigmaI/netI 0.0328
_diffrn_reflns_limit_h_max 34
_diffrn_reflns_limit_h_min -32
_diffrn_reflns_limit_k_max 16
_diffrn_reflns_limit_k_min -8
_diffrn_reflns_limit_l_max 17
_diffrn_reflns_limit_l_min -16
_diffrn_reflns_number 9153
_diffrn_reflns_theta_full 66.58
_diffrn_reflns_theta_max 66.58
_diffrn_reflns_theta_min 3.32
_exptl_absorpt_coefficient_mu 5.667
_exptl_absorpt_correction_T_max 0.5042
_exptl_absorpt_correction_T_min 0.4286
_exptl_absorpt_correction_type multi-scan
_exptl_absorpt_process_details SADABS
_exptl_crystal_colour brown
_exptl_crystal_density_diffrn 1.518
_exptl_crystal_density_method 'not measured'
_exptl_crystal_description rod
_exptl_crystal_F_000 2440
_exptl_crystal_size_max 0.18
_exptl_crystal_size_mid 0.16
_exptl_crystal_size_min 0.14
_refine_diff_density_max 0.590
_refine_diff_density_min -0.370
_refine_diff_density_rms 0.054
_refine_ls_extinction_method none
_refine_ls_goodness_of_fit_ref 1.058
_refine_ls_hydrogen_treatment mixed
_refine_ls_matrix_type full
_refine_ls_number_parameters 370
_refine_ls_number_reflns 4562
_refine_ls_number_restraints 3
_refine_ls_restrained_S_all 1.058
_refine_ls_R_factor_all 0.0549
_refine_ls_R_factor_gt 0.0409
_refine_ls_shift/su_max 0.001
_refine_ls_shift/su_mean 0.000
_refine_ls_structure_factor_coef Fsqd
_refine_ls_weighting_details 'calc w=1/[\s^2^(Fo^2^)+(0.0652P)^2^+4.4894P] where P=(Fo^2^+2Fc^2^)/3'
_refine_ls_weighting_scheme calc
_refine_ls_wR_factor_gt 0.1081
_refine_ls_wR_factor_ref 0.1230
_reflns_number_gt 3623
_reflns_number_total 4562
_reflns_threshold_expression >2sigma(I)
_cod_data_source_file c7ce01100h2.cif
_cod_data_source_block 2_CCDC1
_cod_depositor_comments
;
The following automatic conversions were performed:

'_symmetry_cell_setting' value 'Monoclinic' changed to 'monoclinic'
according to
/home/data/users/saulius/crontab/automatic-downloads/rss-feeds/RSC/lib/dictionaries/cif_core.dic
dictionary named 'cif_core.dic' version 2.4.2 from 2011-04-26.

Automatic conversion script
Id: cif_fix_values 4973 2017-02-22 13:04:09Z antanas 
;
_cod_original_cell_volume 5235.6(4)
_cod_original_sg_symbol_H-M C2/c
_cod_database_code 7228703

loop_
_symmetry_equiv_pos_as_xyz
'x, y, z'
'-x, y, -z+1/2'
'x+1/2, y+1/2, z'
'-x+1/2, y+1/2, -z+1/2'
'-x, -y, -z'
'x, -y, z-1/2'
'-x+1/2, -y+1/2, -z'
'x+1/2, -y+1/2, z-1/2'

loop_
_atom_site_label
_atom_site_type_symbol
_atom_site_fract_x
_atom_site_fract_y
_atom_site_fract_z
_atom_site_U_iso_or_equiv
_atom_site_adp_type
_atom_site_occupancy
_atom_site_symmetry_multiplicity
_atom_site_calc_flag
_atom_site_refinement_flags
Co1 Co 0.267881(15) 0.74982(3) 0.14571(3) 0.02953(14) Uani 1 1 d .
O1 O 0.23657(7) 0.87325(12) 0.07899(15) 0.0447(5) Uani 1 1 d .
O2 O 0.20218(7) 0.85435(14) -0.08702(15) 0.0441(5) Uani 1 1 d .
O3 O 0.21977(11) 1.18270(18) 0.22691(17) 0.0701(8) Uani 1 1 d .
O4 O 0.21592(12) 1.32050(18) 0.1437(2) 0.0832(9) Uani 1 1 d .
O5 O 0.14969(13) 1.1469(2) -0.29135(19) 0.0862(9) Uani 1 1 d .
O6 O 0.15744(13) 1.2883(2) -0.2247(2) 0.0881(10) Uani 1 1 d .
N1 N 0.33839(8) 0.82885(15) 0.20273(16) 0.0354(5) Uani 1 1 d .
N2 N 0.69554(8) 0.82487(16) 0.58497(16) 0.0356(5) Uani 1 1 d .
N3 N 0.51952(15) 1.4378(3) 0.4064(4) 0.122(2) Uani 1 1 d .
N4 N 0.47392(9) 1.08171(17) 0.3483(2) 0.0452(6) Uani 1 1 d .
N5 N 0.51738(8) 0.93122(17) 0.39619(18) 0.0406(5) Uani 1 1 d .
N6 N 0.56099(9) 1.08097(17) 0.4482(2) 0.0442(6) Uani 1 1 d .
N7 N 0.16076(11) 1.2000(2) -0.2192(2) 0.0581(7) Uani 1 1 d .
C1 C 0.21452(9) 0.90408(18) -0.0082(2) 0.0335(6) Uani 1 1 d .
C2 C 0.20226(9) 1.01121(17) -0.01894(19) 0.0325(5) Uani 1 1 d .
C3 C 0.21034(10) 1.06822(19) 0.06523(19) 0.0350(6) Uani 1 1 d .
H3 H 0.2205 1.0386 0.1277 0.042 Uiso 1 1 calc R
C4 C 0.20342(10) 1.16907(19) 0.0574(2) 0.0359(6) Uani 1 1 d .
C5 C 0.18820(11) 1.2129(2) -0.0356(2) 0.0415(6) Uani 1 1 d .
H5 H 0.1844 1.2806 -0.0420 0.050 Uiso 1 1 calc R
C6 C 0.17878(11) 1.1545(2) -0.1185(2) 0.0404(6) Uani 1 1 d .
C7 C 0.18550(10) 1.05450(19) -0.1126(2) 0.0373(6) Uani 1 1 d .
H7 H 0.1790 1.0170 -0.1700 0.045 Uiso 1 1 calc R
C8 C 0.21381(11) 1.2313(2) 0.1495(2) 0.0465(7) Uani 1 1 d .
C9 C 0.38168(12) 0.7820(2) 0.2452(3) 0.0517(8) Uani 1 1 d .
H9 H 0.3814 0.7138 0.2429 0.062 Uiso 1 1 calc R
C10 C 0.42701(12) 0.8284(2) 0.2927(3) 0.0529(8) Uani 1 1 d .
H10 H 0.4564 0.7922 0.3219 0.063 Uiso 1 1 calc R
C11 C 0.42830(10) 0.92958(19) 0.2962(2) 0.0370(6) Uani 1 1 d .
C12 C 0.38386(11) 0.97890(19) 0.2508(2) 0.0441(7) Uani 1 1 d .
H12 H 0.3832 1.0471 0.2507 0.053 Uiso 1 1 calc R
C13 C 0.34022(11) 0.9263(2) 0.2054(2) 0.0431(7) Uani 1 1 d .
H13 H 0.3104 0.9608 0.1749 0.052 Uiso 1 1 calc R
C14 C 0.47596(10) 0.98382(19) 0.3496(2) 0.0381(6) Uani 1 1 d .
C15 C 0.55892(10) 0.98357(19) 0.4436(2) 0.0374(6) Uani 1 1 d .
C16 C 0.51738(10) 1.1260(2) 0.3995(2) 0.0440(7) Uani 1 1 d .
C17 C 0.60617(10) 0.92905(19) 0.4949(2) 0.0362(6) Uani 1 1 d .
C18 C 0.60713(10) 0.8277(2) 0.4901(2) 0.0395(6) Uani 1 1 d .
H18 H 0.5778 0.7927 0.4564 0.047 Uiso 1 1 calc R
C19 C 0.65195(11) 0.7796(2) 0.5357(2) 0.0380(6) Uani 1 1 d .
H19 H 0.6520 0.7115 0.5322 0.046 Uiso 1 1 calc R
C20 C 0.69397(10) 0.9226(2) 0.5920(2) 0.0395(6) Uani 1 1 d .
H20 H 0.7236 0.9555 0.6284 0.047 Uiso 1 1 calc R
C21 C 0.65084(10) 0.9771(2) 0.5483(2) 0.0412(6) Uani 1 1 d .
H21 H 0.6516 1.0450 0.5545 0.049 Uiso 1 1 calc R
C22 C 0.51767(12) 1.2348(2) 0.4031(3) 0.0582(10) Uani 1 1 d .
C23 C 0.56178(14) 1.2852(3) 0.4497(4) 0.0831(15) Uani 1 1 d .
H23 H 0.5919 1.2519 0.4810 0.100 Uiso 1 1 calc R
C24 C 0.56055(18) 1.3857(3) 0.4492(5) 0.112(2) Uani 1 1 d .
H24 H 0.5906 1.4190 0.4810 0.135 Uiso 1 1 calc R
C25 C 0.47711(19) 1.3883(3) 0.3649(6) 0.135(3) Uani 1 1 d .
H25 H 0.4474 1.4236 0.3367 0.162 Uiso 1 1 calc R
C26 C 0.47438(15) 1.2880(3) 0.3611(5) 0.0985(19) Uani 1 1 d .
H26 H 0.4436 1.2567 0.3304 0.118 Uiso 1 1 calc R
O7 O 0.5185(3) 1.6409(4) 0.3519(8) 0.332(6) Uani 1 1 d D
H7A H 0.5472 1.6125 0.3686 0.499 Uiso 1 1 d RD
H7B H 0.5016 1.6130 0.3789 0.499 Uiso 1 1 d RD

loop_
_atom_site_aniso_label
_atom_site_aniso_U_11
_atom_site_aniso_U_22
_atom_site_aniso_U_33
_atom_site_aniso_U_23
_atom_site_aniso_U_13
_atom_site_aniso_U_12
Co1 0.0339(2) 0.0210(2) 0.0285(2) 0.00063(15) 0.00582(17) 0.00110(16)
O1 0.0448(11) 0.0251(9) 0.0488(11) 0.0039(8) -0.0002(9) 0.0018(8)
O2 0.0422(11) 0.0334(9) 0.0521(12) -0.0134(9) 0.0123(9) 0.0003(8)
O3 0.0905(19) 0.0635(14) 0.0387(12) -0.0135(11) 0.0041(12) 0.0385(14)
O4 0.114(2) 0.0436(14) 0.114(2) -0.0357(15) 0.068(2) -0.0202(14)
O5 0.123(3) 0.0860(19) 0.0396(13) 0.0162(14) 0.0186(15) 0.0070(18)
O6 0.125(3) 0.0594(16) 0.087(2) 0.0425(15) 0.048(2) 0.0372(17)
N1 0.0337(12) 0.0298(11) 0.0368(11) -0.0001(9) 0.0067(10) -0.0004(9)
N2 0.0319(11) 0.0337(11) 0.0358(11) 0.0027(9) 0.0066(10) 0.0019(9)
N3 0.075(3) 0.0382(18) 0.226(6) -0.004(2) 0.025(3) -0.0041(17)
N4 0.0334(12) 0.0311(12) 0.0620(15) 0.0008(11) 0.0074(11) -0.0005(10)
N5 0.0341(12) 0.0338(12) 0.0467(13) -0.0014(10) 0.0069(11) -0.0003(9)
N6 0.0331(13) 0.0341(12) 0.0575(15) -0.0018(11) 0.0079(11) -0.0011(10)
N7 0.0605(18) 0.0609(18) 0.0556(18) 0.0230(15) 0.0249(15) 0.0158(14)
C1 0.0277(12) 0.0250(11) 0.0427(14) -0.0034(11) 0.0075(11) -0.0012(10)
C2 0.0325(13) 0.0255(12) 0.0361(13) 0.0013(10) 0.0088(11) 0.0030(10)
C3 0.0364(14) 0.0355(13) 0.0294(12) 0.0003(10) 0.0081(11) 0.0051(11)
C4 0.0336(14) 0.0308(13) 0.0403(15) -0.0059(11) 0.0103(12) 0.0038(10)
C5 0.0420(16) 0.0284(13) 0.0538(17) 0.0044(12) 0.0178(14) 0.0056(11)
C6 0.0411(15) 0.0384(14) 0.0417(15) 0.0124(12) 0.0154(13) 0.0082(12)
C7 0.0393(15) 0.0380(14) 0.0334(13) -0.0034(11) 0.0122(12) 0.0017(11)
C8 0.0310(15) 0.0507(18) 0.0494(18) -0.0186(15) 0.0054(13) 0.0048(13)
C9 0.0445(18) 0.0285(13) 0.069(2) -0.0010(14) 0.0057(16) -0.0004(12)
C10 0.0394(17) 0.0329(15) 0.070(2) 0.0012(14) 0.0022(15) 0.0037(12)
C11 0.0350(14) 0.0321(13) 0.0398(14) -0.0019(11) 0.0093(12) -0.0011(11)
C12 0.0379(16) 0.0266(13) 0.0582(18) -0.0019(12) 0.0070(14) 0.0002(11)
C13 0.0321(14) 0.0312(13) 0.0531(17) -0.0016(12) 0.0012(13) 0.0022(11)
C14 0.0348(14) 0.0337(14) 0.0428(15) -0.0003(11) 0.0113(12) 0.0005(11)
C15 0.0333(14) 0.0349(14) 0.0407(14) -0.0015(11) 0.0100(12) -0.0007(11)
C16 0.0321(14) 0.0347(15) 0.0597(18) 0.0019(13) 0.0110(14) -0.0015(11)
C17 0.0336(14) 0.0347(13) 0.0373(13) -0.0006(11) 0.0099(11) -0.0013(11)
C18 0.0332(14) 0.0357(14) 0.0445(15) -0.0037(12) 0.0088(12) -0.0035(11)
C19 0.0374(15) 0.0310(13) 0.0428(15) -0.0004(11) 0.0118(12) -0.0006(11)
C20 0.0322(14) 0.0347(14) 0.0445(15) -0.0058(12) 0.0060(12) -0.0027(11)
C21 0.0368(15) 0.0315(13) 0.0494(16) -0.0040(12) 0.0094(13) -0.0003(11)
C22 0.0404(18) 0.0336(16) 0.091(3) -0.0027(15) 0.0131(19) -0.0020(12)
C23 0.041(2) 0.0432(19) 0.143(4) -0.006(2) 0.009(2) -0.0053(16)
C24 0.065(3) 0.039(2) 0.204(7) -0.011(3) 0.018(3) -0.0156(19)
C25 0.062(3) 0.041(2) 0.259(9) 0.006(3) 0.011(4) 0.008(2)
C26 0.045(2) 0.041(2) 0.173(5) -0.002(3) 0.000(3) 0.0023(16)
O7 0.317(12) 0.078(3) 0.504(15) 0.035(5) 0.042(11) -0.008(5)

loop_
_atom_type_symbol
_atom_type_description
_atom_type_scat_dispersion_real
_atom_type_scat_dispersion_imag
_atom_type_scat_source
C C 0.0181 0.0091 'International Tables Vol C Tables 4.2.6.8 and 6.1.1.4'
H H 0.0000 0.0000 'International Tables Vol C Tables 4.2.6.8 and 6.1.1.4'
Co Co -2.3653 3.6143 'International Tables Vol C Tables 4.2.6.8 and 6.1.1.4'
N N 0.0311 0.0180 'International Tables Vol C Tables 4.2.6.8 and 6.1.1.4'
O O 0.0492 0.0322 'International Tables Vol C Tables 4.2.6.8 and 6.1.1.4'

loop_
_geom_angle_atom_site_label_1
_geom_angle_atom_site_label_2
_geom_angle_atom_site_label_3
_geom_angle
_geom_angle_site_symmetry_1
_geom_angle_site_symmetry_3
O3 Co1 O1 137.87(12) 4_545 .
O3 Co1 O2 96.27(11) 4_545 7_565
O1 Co1 O2 125.85(9) . 7_565
O3 Co1 N1 93.54(9) 4_545 .
O1 Co1 N1 87.14(8) . .
O2 Co1 N1 91.50(8) 7_565 .
O3 Co1 N2 88.20(9) 4_545 8_465
O1 Co1 N2 90.70(8) . 8_465
O2 Co1 N2 89.60(8) 7_565 8_465
N1 Co1 N2 177.83(8) . 8_465
C1 O1 Co1 137.86(18) . .
C1 O2 Co1 138.20(18) . 7_565
C8 O3 Co1 120.2(2) . 4
C9 N1 C13 116.7(2) . .
C9 N1 Co1 121.04(18) . .
C13 N1 Co1 121.99(19) . .
C19 N2 C20 116.7(2) . .
C19 N2 Co1 123.90(18) . 8_566
C20 N2 Co1 119.28(18) . 8_566
C24 N3 C25 116.5(4) . .
C16 N4 C14 114.7(2) . .
C14 N5 C15 115.2(2) . .
C15 N6 C16 114.7(2) . .
O5 N7 O6 123.6(3) . .
O5 N7 C6 118.4(3) . .
O6 N7 C6 118.0(3) . .
O1 C1 O2 126.4(2) . .
O1 C1 C2 116.3(2) . .
O2 C1 C2 117.3(2) . .
C7 C2 C3 119.9(2) . .
C7 C2 C1 119.9(2) . .
C3 C2 C1 120.1(2) . .
C2 C3 C4 120.8(2) . .
C2 C3 H3 119.6 . .
C4 C3 H3 119.6 . .
C5 C4 C3 119.5(3) . .
C5 C4 C8 119.8(3) . .
C3 C4 C8 120.7(3) . .
C6 C5 C4 118.7(2) . .
C6 C5 H5 120.7 . .
C4 C5 H5 120.7 . .
C7 C6 C5 122.9(3) . .
C7 C6 N7 117.6(3) . .
C5 C6 N7 119.5(3) . .
C6 C7 C2 118.1(3) . .
C6 C7 H7 120.9 . .
C2 C7 H7 120.9 . .
O4 C8 O3 126.4(3) . .
O4 C8 C4 119.8(3) . .
O3 C8 C4 113.8(3) . .
N1 C9 C10 123.7(3) . .
N1 C9 H9 118.1 . .
C10 C9 H9 118.1 . .
C9 C10 C11 119.1(3) . .
C9 C10 H10 120.5 . .
C11 C10 H10 120.5 . .
C12 C11 C10 117.7(3) . .
C12 C11 C14 120.8(2) . .
C10 C11 C14 121.5(3) . .
C11 C12 C13 119.2(3) . .
C11 C12 H12 120.4 . .
C13 C12 H12 120.4 . .
N1 C13 C12 123.6(3) . .
N1 C13 H13 118.2 . .
C12 C13 H13 118.2 . .
N5 C14 N4 124.8(3) . .
N5 C14 C11 117.7(2) . .
N4 C14 C11 117.5(2) . .
N6 C15 N5 125.0(3) . .
N6 C15 C17 117.5(2) . .
N5 C15 C17 117.5(2) . .
N4 C16 N6 125.6(3) . .
N4 C16 C22 117.7(3) . .
N6 C16 C22 116.7(3) . .
C18 C17 C21 117.9(3) . .
C18 C17 C15 120.6(2) . .
C21 C17 C15 121.5(2) . .
C19 C18 C17 119.1(3) . .
C19 C18 H18 120.5 . .
C17 C18 H18 120.5 . .
N2 C19 C18 123.8(3) . .
N2 C19 H19 118.1 . .
C18 C19 H19 118.1 . .
N2 C20 C21 123.6(3) . .
N2 C20 H20 118.2 . .
C21 C20 H20 118.2 . .
C20 C21 C17 118.9(3) . .
C20 C21 H21 120.5 . .
C17 C21 H21 120.5 . .
C26 C22 C23 117.8(3) . .
C26 C22 C16 121.5(3) . .
C23 C22 C16 120.7(3) . .
C24 C23 C22 118.8(4) . .
C24 C23 H23 120.6 . .
C22 C23 H23 120.6 . .
N3 C24 C23 124.0(4) . .
N3 C24 H24 118.0 . .
C23 C24 H24 118.0 . .
N3 C25 C26 123.9(4) . .
N3 C25 H25 118.1 . .
C26 C25 H25 118.1 . .
C22 C26 C25 118.9(4) . .
C22 C26 H26 120.5 . .
C25 C26 H26 120.5 . .
H7A O7 H7B 109.5 . .

loop_
_geom_bond_atom_site_label_1
_geom_bond_atom_site_label_2
_geom_bond_distance
_geom_bond_site_symmetry_2
Co1 O3 1.963(2) 4_545
Co1 O1 1.9801(18) .
Co1 O2 2.0052(19) 7_565
Co1 N1 2.164(2) .
Co1 N2 2.179(2) 8_465
O1 C1 1.250(3) .
O2 C1 1.255(3) .
O2 Co1 2.0052(19) 7_565
O3 C8 1.254(4) .
O3 Co1 1.963(2) 4
O4 C8 1.223(4) .
O5 N7 1.208(4) .
O6 N7 1.209(4) .
N1 C9 1.325(4) .
N1 C13 1.331(3) .
N2 C19 1.336(4) .
N2 C20 1.340(3) .
N2 Co1 2.179(2) 8_566
N3 C24 1.314(6) .
N3 C25 1.323(6) .
N4 C16 1.332(4) .
N4 C14 1.337(3) .
N5 C14 1.334(3) .
N5 C15 1.337(3) .
N6 C15 1.331(3) .
N6 C16 1.333(4) .
N7 C6 1.484(4) .
C1 C2 1.498(3) .
C2 C7 1.385(4) .
C2 C3 1.386(4) .
C3 C4 1.389(4) .
C3 H3 0.9300 .
C4 C5 1.381(4) .
C4 C8 1.510(4) .
C5 C6 1.377(4) .
C5 H5 0.9300 .
C6 C7 1.376(4) .
C7 H7 0.9300 .
C9 C10 1.376(4) .
C9 H9 0.9300 .
C10 C11 1.382(4) .
C10 H10 0.9300 .
C11 C12 1.372(4) .
C11 C14 1.490(4) .
C12 C13 1.377(4) .
C12 H12 0.9300 .
C13 H13 0.9300 .
C15 C17 1.479(4) .
C16 C22 1.485(4) .
C17 C18 1.386(4) .
C17 C21 1.388(4) .
C18 C19 1.372(4) .
C18 H18 0.9300 .
C19 H19 0.9300 .
C20 C21 1.377(4) .
C20 H20 0.9300 .
C21 H21 0.9300 .
C22 C26 1.369(5) .
C22 C23 1.374(5) .
C23 C24 1.371(5) .
C23 H23 0.9300 .
C24 H24 0.9300 .
C25 C26 1.370(5) .
C25 H25 0.9300 .
C26 H26 0.9300 .
O7 H7A 0.8586 .
O7 H7B 0.8222 .

loop_
_geom_torsion_atom_site_label_1
_geom_torsion_atom_site_label_2
_geom_torsion_atom_site_label_3
_geom_torsion_atom_site_label_4
_geom_torsion
_geom_torsion_site_symmetry_1
O3 Co1 O1 C1 -151.3(3) 4_545
O2 Co1 O1 C1 26.8(3) 7_565
N1 Co1 O1 C1 116.6(3) .
N2 Co1 O1 C1 -63.2(3) 8_465
O3 Co1 N1 C9 54.3(3) 4_545
O1 Co1 N1 C9 -167.9(3) .
O2 Co1 N1 C9 -42.1(3) 7_565
N2 Co1 N1 C9 -162(2) 8_465
O3 Co1 N1 C13 -119.4(2) 4_545
O1 Co1 N1 C13 18.4(2) .
O2 Co1 N1 C13 144.3(2) 7_565
N2 Co1 N1 C13 24(2) 8_465
Co1 O1 C1 O2 5.7(5) .
Co1 O1 C1 C2 -173.67(19) .
Co1 O2 C1 O1 -43.1(5) 7_565
Co1 O2 C1 C2 136.2(2) 7_565
O1 C1 C2 C7 169.4(2) .
O2 C1 C2 C7 -10.0(4) .
O1 C1 C2 C3 -7.0(4) .
O2 C1 C2 C3 173.6(2) .
C7 C2 C3 C4 -2.1(4) .
C1 C2 C3 C4 174.3(2) .
C2 C3 C4 C5 0.1(4) .
C2 C3 C4 C8 -178.1(3) .
C3 C4 C5 C6 2.0(4) .
C8 C4 C5 C6 -179.7(3) .
C4 C5 C6 C7 -2.3(5) .
C4 C5 C6 N7 178.0(3) .
O5 N7 C6 C7 4.9(5) .
O6 N7 C6 C7 -175.9(3) .
O5 N7 C6 C5 -175.4(3) .
O6 N7 C6 C5 3.8(5) .
C5 C6 C7 C2 0.3(4) .
N7 C6 C7 C2 -179.9(2) .
C3 C2 C7 C6 1.9(4) .
C1 C2 C7 C6 -174.5(3) .
Co1 O3 C8 O4 1.8(5) 4
Co1 O3 C8 C4 -178.58(19) 4
C5 C4 C8 O4 -10.7(4) .
C3 C4 C8 O4 167.5(3) .
C5 C4 C8 O3 169.7(3) .
C3 C4 C8 O3 -12.1(4) .
C13 N1 C9 C10 1.5(5) .
Co1 N1 C9 C10 -172.5(3) .
N1 C9 C10 C11 -0.6(6) .
C9 C10 C11 C12 -0.7(5) .
C9 C10 C11 C14 177.8(3) .
C10 C11 C12 C13 1.0(5) .
C14 C11 C12 C13 -177.6(3) .
C9 N1 C13 C12 -1.2(5) .
Co1 N1 C13 C12 172.7(2) .
C11 C12 C13 N1 0.0(5) .
C15 N5 C14 N4 -0.2(4) .
C15 N5 C14 C11 -179.4(3) .
C16 N4 C14 N5 -0.9(5) .
C16 N4 C14 C11 178.3(3) .
C12 C11 C14 N5 176.9(3) .
C10 C11 C14 N5 -1.6(4) .
C12 C11 C14 N4 -2.3(4) .
C10 C11 C14 N4 179.2(3) .
C16 N6 C15 N5 -0.9(5) .
C16 N6 C15 C17 179.1(3) .
C14 N5 C15 N6 1.2(4) .
C14 N5 C15 C17 -178.8(2) .
C14 N4 C16 N6 1.2(5) .
C14 N4 C16 C22 -178.7(3) .
C15 N6 C16 N4 -0.4(5) .
C15 N6 C16 C22 179.5(3) .
N6 C15 C17 C18 -177.7(3) .
N5 C15 C17 C18 2.4(4) .
N6 C15 C17 C21 1.8(4) .
N5 C15 C17 C21 -178.2(3) .
C21 C17 C18 C19 -1.6(4) .
C15 C17 C18 C19 177.9(3) .
C20 N2 C19 C18 2.4(4) .
Co1 N2 C19 C18 -174.1(2) 8_566
C17 C18 C19 N2 -0.3(5) .
C19 N2 C20 C21 -2.7(4) .
Co1 N2 C20 C21 174.0(2) 8_566
N2 C20 C21 C17 0.9(5) .
C18 C17 C21 C20 1.3(4) .
C15 C17 C21 C20 -178.1(3) .
N4 C16 C22 C26 4.1(6) .
N6 C16 C22 C26 -175.8(4) .
N4 C16 C22 C23 -176.2(4) .
N6 C16 C22 C23 3.9(6) .
C26 C22 C23 C24 -1.9(8) .
C16 C22 C23 C24 178.4(5) .
C25 N3 C24 C23 2.4(11) .
C22 C23 C24 N3 -0.1(11) .
C24 N3 C25 C26 -2.6(12) .
C23 C22 C26 C25 1.7(9) .
C16 C22 C26 C25 -178.7(6) .
N3 C25 C26 C22 0.7(12) .
